data_4101487
loop_
_publ_author_name
'Sui-Seng, Christine'
'Enright, Gary D'
'Zargarian, Davit'

_publ_section_title
;
 New palladium(II)-(eta(3/5)- or eta1-indenyl) and
 dipalladium(I)-(mu,eta3-indenyl) complexes.
;
_journal_issue 19
_journal_name_full 'Journal of the American Chemical Society'
_journal_page_first 6508
_journal_page_last 6519
_journal_paper_doi 10.1021/ja060747a
_journal_volume 128
_journal_year 2006
_chemical_compound_source 'Synthesized by the authors. See text'
_chemical_formula_sum 'C25 H42 Cl2 N P Pd'
_chemical_formula_weight 564.87
_chemical_name_systematic
; 
 ? 
;
_space_group_IT_number 14
_symmetry_cell_setting monoclinic
_symmetry_space_group_name_Hall '-P 2ybc'
_symmetry_space_group_name_H-M 'P 1 21/c 1'
_atom_sites_solution_hydrogens geom
_atom_sites_solution_primary direct
_atom_sites_solution_secondary difmap
_audit_creation_method SHELXL-97
_cell_angle_alpha 90.00
_cell_angle_beta 115.2080(10)
_cell_angle_gamma 90.00
_cell_formula_units_Z 4
_cell_length_a 17.0179(2)
_cell_length_b 9.42580(10)
_cell_length_c 18.1497(3)
_cell_measurement_reflns_used 5944
_cell_measurement_temperature 100(2)
_cell_measurement_theta_max 72.77
_cell_measurement_theta_min 2.69
_cell_volume 2634.09(6)
_computing_cell_refinement 'SMART (Bruker, 1999)'
_computing_data_collection 'SMART (Bruker, 1999)'
_computing_data_reduction 'SAINT (Bruker, 1999)'
_computing_molecular_graphics 'SHELXTL (Bruker, 1997)'
_computing_publication_material 'UdMX (local program)'
_computing_structure_refinement 'SHELXL97 (Sheldrick, 1997)'
_computing_structure_solution 'SHELXS97 (Sheldrick, 1997)'
_diffrn_ambient_temperature 100(2)
_diffrn_detector_area_resol_mean 5.5
_diffrn_measured_fraction_theta_full 0.960
_diffrn_measured_fraction_theta_max 0.960
_diffrn_measurement_device_type 'Bruker Smart 2000'
_diffrn_measurement_method \w
_diffrn_radiation_monochromator graphite
_diffrn_radiation_source 'X-ray Sealed Tube'
_diffrn_radiation_type CuK\a
_diffrn_radiation_wavelength 1.54178
_diffrn_reflns_av_R_equivalents 0.032
_diffrn_reflns_av_sigmaI/netI 0.0252
_diffrn_reflns_limit_h_max 21
_diffrn_reflns_limit_h_min -20
_diffrn_reflns_limit_k_max 11
_diffrn_reflns_limit_k_min -11
_diffrn_reflns_limit_l_max 19
_diffrn_reflns_limit_l_min -21
_diffrn_reflns_number 21228
_diffrn_reflns_theta_full 72.84
_diffrn_reflns_theta_max 72.84
_diffrn_reflns_theta_min 2.87
_diffrn_standards_decay_% 0.02
_diffrn_standards_number 247
_exptl_absorpt_coefficient_mu 8.201
_exptl_absorpt_correction_T_max 0.3700
_exptl_absorpt_correction_T_min 0.1900
_exptl_absorpt_correction_type multi-scan
_exptl_absorpt_process_details 'Sadabs (Sheldrick,1996)'
_exptl_crystal_colour yellow
_exptl_crystal_density_diffrn 1.424
_exptl_crystal_density_method 'not measured'
_exptl_crystal_description block
_exptl_crystal_F_000 1176
_exptl_crystal_size_max 0.42
_exptl_crystal_size_mid 0.30
_exptl_crystal_size_min 0.20
_refine_diff_density_max 0.851
_refine_diff_density_min -0.828
_refine_diff_density_rms 0.100
_refine_ls_extinction_method none
_refine_ls_goodness_of_fit_ref 1.039
_refine_ls_hydrogen_treatment constr
_refine_ls_matrix_type full
_refine_ls_number_parameters 271
_refine_ls_number_reflns 5049
_refine_ls_number_restraints 0
_refine_ls_restrained_S_all 1.039
_refine_ls_R_factor_all 0.0324
_refine_ls_R_factor_gt 0.0308
_refine_ls_shift/su_max 0.002
_refine_ls_shift/su_mean 0.000
_refine_ls_structure_factor_coef Fsqd
_refine_ls_weighting_details 'calc w=1/[\s^2^(Fo^2^)+(0.0581P)^2^+0.7786P] where P=(Fo^2^+2Fc^2^)/3'
_refine_ls_weighting_scheme calc
_refine_ls_wR_factor_gt 0.0798
_refine_ls_wR_factor_ref 0.0811
_reflns_number_gt 4784
_reflns_number_total 5049
_reflns_threshold_expression I>2\s(I)
_cod_data_source_file ja060747asi20060207_072910.cif
_cod_data_source_block suse24
_cod_depositor_comments
;
The following automatic conversions were performed:
'_symmetry_cell_setting' value 'Monoclinic' changed to 'monoclinic'
according to '/home/saulius/struct/CIF-dictionaries/cif_core.dic'
dictionary named 'cif_core.dic' version 2.4.1 from
2010-06-29.

'_geom_bond_publ_flag' value 'Y' changed to 'y' according to
'/home/saulius/struct/CIF-dictionaries/cif_core.dic' dictionary named
'cif_core.dic' version 2.4.1 from 2010-06-29 (33
times).

'_geom_angle_publ_flag' value 'Y' changed to 'y' according to
'/home/saulius/struct/CIF-dictionaries/cif_core.dic' dictionary named
'cif_core.dic' version 2.4.1 from 2010-06-29 (46
times).

'_geom_torsion_publ_flag' value 'Y' changed to 'y' according to
'/home/saulius/struct/CIF-dictionaries/cif_core.dic' dictionary named
'cif_core.dic' version 2.4.1 from 2010-06-29 (65 times).

Automatic conversion script
Id: cif_fix_enum 1527 2010-12-29 10:47:43Z saulius 
;
_cod_original_sg_symbol_H-M P21/c
_cod_database_code 4101487

loop_
_symmetry_equiv_pos_as_xyz
'x, y, z'
'-x, y+1/2, -z+1/2'
'-x, -y, -z'
'x, -y-1/2, z-1/2'

loop_
_atom_site_label
_atom_site_type_symbol
_atom_site_fract_x
_atom_site_fract_y
_atom_site_fract_z
_atom_site_U_iso_or_equiv
_atom_site_adp_type
_atom_site_occupancy
_atom_site_symmetry_multiplicity
_atom_site_calc_flag
_atom_site_refinement_flags
Pd Pd 0.130630(9) 0.316383(14) 0.301031(9) 0.01223(8) Uani 1 1 d .
Cl1 Cl 0.11217(3) 0.53263(6) 0.23769(4) 0.02387(13) Uani 1 1 d .
Cl2 Cl 0.13849(3) 0.09923(5) 0.36240(3) 0.01872(12) Uani 1 1 d .
N N -0.00275(12) 0.32806(18) 0.27759(12) 0.0151(4) Uani 1 1 d .
H0A H -0.0270 0.4050 0.2445 0.018 Uiso 1 1 calc R
H0B H -0.0303 0.2482 0.2491 0.018 Uiso 1 1 calc R
P P 0.27234(3) 0.31120(5) 0.32394(3) 0.01068(12) Uani 1 1 d .
C1 C -0.02099(15) 0.3404(3) 0.35064(15) 0.0208(5) Uani 1 1 d .
H1A H -0.0035 0.2515 0.3826 0.025 Uiso 1 1 calc R
H1B H -0.0842 0.3531 0.3329 0.025 Uiso 1 1 calc R
C10 C 0.02668(14) 0.4632(2) 0.40389(13) 0.0183(4) Uani 1 1 d .
C11 C 0.00295(17) 0.6018(3) 0.37846(15) 0.0255(5) Uani 1 1 d .
H11 H -0.0442 0.6190 0.3271 0.031 Uiso 1 1 calc R
C12 C 0.0469(2) 0.7155(3) 0.4268(2) 0.0415(7) Uani 1 1 d .
H12 H 0.0312 0.8102 0.4086 0.050 Uiso 1 1 calc R
C13 C 0.1152(2) 0.6871(4) 0.5033(2) 0.0505(10) Uani 1 1 d .
H13 H 0.1463 0.7637 0.5373 0.061 Uiso 1 1 calc R
C14 C 0.13763(18) 0.5498(4) 0.52953(17) 0.0407(7) Uani 1 1 d .
H14 H 0.1829 0.5319 0.5819 0.049 Uiso 1 1 calc R
C15 C 0.09431(15) 0.4380(3) 0.47965(15) 0.0272(5) Uani 1 1 d .
H15 H 0.1109 0.3432 0.4973 0.033 Uiso 1 1 calc R
C20 C 0.33952(13) 0.4074(2) 0.41844(12) 0.0138(4) Uani 1 1 d .
H20 H 0.4006 0.4073 0.4240 0.017 Uiso 1 1 calc R
C21 C 0.31147(15) 0.5626(2) 0.41578(14) 0.0205(4) Uani 1 1 d .
H21A H 0.3124 0.6097 0.3674 0.025 Uiso 1 1 calc R
H21B H 0.2513 0.5664 0.4109 0.025 Uiso 1 1 calc R
C22 C 0.37226(16) 0.6412(3) 0.49299(15) 0.0247(5) Uani 1 1 d .
H22A H 0.4314 0.6445 0.4953 0.030 Uiso 1 1 calc R
H22B H 0.3518 0.7400 0.4910 0.030 Uiso 1 1 calc R
C23 C 0.37566(15) 0.5686(3) 0.56942(14) 0.0248(5) Uani 1 1 d .
H23A H 0.4188 0.6172 0.6182 0.030 Uiso 1 1 calc R
H23B H 0.3182 0.5761 0.5706 0.030 Uiso 1 1 calc R
C24 C 0.40032(16) 0.4127(3) 0.57159(14) 0.0240(5) Uani 1 1 d .
H24A H 0.3975 0.3666 0.6194 0.029 Uiso 1 1 calc R
H24B H 0.4609 0.4056 0.5778 0.029 Uiso 1 1 calc R
C25 C 0.34001(16) 0.3343(2) 0.49411(14) 0.0200(5) Uani 1 1 d .
H25A H 0.2803 0.3328 0.4906 0.024 Uiso 1 1 calc R
H25B H 0.3598 0.2350 0.4964 0.024 Uiso 1 1 calc R
C30 C 0.31811(13) 0.1300(2) 0.33926(12) 0.0143(4) Uani 1 1 d .
H30 H 0.3024 0.0855 0.3812 0.017 Uiso 1 1 calc R
C31 C 0.41728(13) 0.1172(2) 0.37286(14) 0.0188(4) Uani 1 1 d .
H31A H 0.4368 0.1509 0.3317 0.023 Uiso 1 1 calc R
H31B H 0.4453 0.1767 0.4222 0.023 Uiso 1 1 calc R
C32 C 0.44341(14) -0.0383(2) 0.39388(14) 0.0212(5) Uani 1 1 d .
H32A H 0.5071 -0.0474 0.4137 0.025 Uiso 1 1 calc R
H32B H 0.4280 -0.0687 0.4383 0.025 Uiso 1 1 calc R
C33 C 0.39832(15) -0.1354(2) 0.32032(15) 0.0229(5) Uani 1 1 d .
H33A H 0.4136 -0.2353 0.3371 0.027 Uiso 1 1 calc R
H33B H 0.4191 -0.1127 0.2783 0.027 Uiso 1 1 calc R
C34 C 0.29967(15) -0.1178(2) 0.28409(15) 0.0231(5) Uani 1 1 d .
H34A H 0.2780 -0.1507 0.3238 0.028 Uiso 1 1 calc R
H34B H 0.2723 -0.1768 0.2344 0.028 Uiso 1 1 calc R
C35 C 0.27451(14) 0.0383(2) 0.26259(13) 0.0187(4) Uani 1 1 d .
H35A H 0.2933 0.0700 0.2206 0.022 Uiso 1 1 calc R
H35B H 0.2106 0.0488 0.2402 0.022 Uiso 1 1 calc R
C40 C 0.29023(14) 0.4049(2) 0.24362(13) 0.0154(4) Uani 1 1 d .
H40 H 0.2673 0.5027 0.2436 0.019 Uiso 1 1 calc R
C41 C 0.38414(15) 0.4288(2) 0.25588(15) 0.0222(5) Uani 1 1 d .
H41A H 0.4094 0.3383 0.2486 0.027 Uiso 1 1 calc R
H41B H 0.4196 0.4637 0.3118 0.027 Uiso 1 1 calc R
C42 C 0.3849(2) 0.5382(3) 0.19356(17) 0.0312(6) Uani 1 1 d .
H42A H 0.3642 0.6307 0.2043 0.037 Uiso 1 1 calc R
H42B H 0.4451 0.5510 0.1998 0.037 Uiso 1 1 calc R
C43 C 0.3275(2) 0.4916(3) 0.10695(18) 0.0396(7) Uani 1 1 d .
H43A H 0.3530 0.4064 0.0938 0.047 Uiso 1 1 calc R
H43B H 0.3256 0.5679 0.0688 0.047 Uiso 1 1 calc R
C44 C 0.2352(2) 0.4580(3) 0.09516(15) 0.0358(6) Uani 1 1 d .
H44A H 0.2067 0.5461 0.1009 0.043 Uiso 1 1 calc R
H44B H 0.2015 0.4206 0.0395 0.043 Uiso 1 1 calc R
C45 C 0.23516(16) 0.3493(3) 0.15712(14) 0.0225(5) Uani 1 1 d .
H45A H 0.2594 0.2584 0.1488 0.027 Uiso 1 1 calc R
H45B H 0.1749 0.3321 0.1498 0.027 Uiso 1 1 calc R

loop_
_atom_site_aniso_label
_atom_site_aniso_U_11
_atom_site_aniso_U_22
_atom_site_aniso_U_33
_atom_site_aniso_U_23
_atom_site_aniso_U_13
_atom_site_aniso_U_12
Pd 0.01039(10) 0.00986(11) 0.01504(11) -0.00037(5) 0.00408(7) 0.00049(5)
Cl1 0.0196(2) 0.0157(3) 0.0382(3) 0.0100(2) 0.0141(2) 0.00763(19)
Cl2 0.0172(2) 0.0150(2) 0.0221(2) 0.00385(17) 0.00656(19) -0.00138(18)
N 0.0105(8) 0.0152(9) 0.0189(9) -0.0030(6) 0.0056(7) -0.0003(6)
P 0.0100(2) 0.0080(2) 0.0129(3) 0.00012(16) 0.0037(2) 0.00095(16)
C1 0.0196(11) 0.0208(11) 0.0264(12) -0.0030(9) 0.0138(10) -0.0030(9)
C10 0.0150(10) 0.0227(11) 0.0193(10) -0.0020(8) 0.0092(9) -0.0018(8)
C11 0.0332(13) 0.0216(12) 0.0244(11) 0.0004(9) 0.0149(10) -0.0013(10)
C12 0.072(2) 0.0225(13) 0.0454(17) -0.0071(12) 0.0394(17) -0.0146(14)
C13 0.061(2) 0.061(2) 0.0394(17) -0.0339(15) 0.0303(17) -0.0445(17)
C14 0.0262(13) 0.073(2) 0.0226(12) -0.0129(13) 0.0100(11) -0.0175(14)
C15 0.0201(11) 0.0414(15) 0.0222(11) 0.0004(10) 0.0111(10) 0.0017(10)
C20 0.0145(9) 0.0104(9) 0.0156(9) -0.0004(7) 0.0054(8) -0.0001(7)
C21 0.0264(11) 0.0101(10) 0.0210(11) -0.0019(8) 0.0063(9) 0.0014(8)
C22 0.0293(12) 0.0135(11) 0.0286(12) -0.0070(9) 0.0099(10) -0.0013(9)
C23 0.0227(11) 0.0270(13) 0.0215(11) -0.0107(9) 0.0063(9) -0.0010(9)
C24 0.0261(11) 0.0238(12) 0.0170(10) -0.0026(9) 0.0042(9) -0.0032(9)
C25 0.0262(12) 0.0154(10) 0.0153(10) -0.0006(8) 0.0059(9) -0.0039(9)
C30 0.0138(9) 0.0096(10) 0.0159(9) -0.0004(7) 0.0029(8) 0.0014(7)
C31 0.0128(10) 0.0145(11) 0.0236(11) -0.0021(8) 0.0024(8) 0.0018(8)
C32 0.0175(10) 0.0162(11) 0.0229(11) 0.0010(8) 0.0020(9) 0.0062(8)
C33 0.0243(11) 0.0129(11) 0.0265(11) -0.0008(9) 0.0061(9) 0.0076(9)
C34 0.0227(11) 0.0103(10) 0.0267(11) -0.0050(8) 0.0015(9) 0.0015(8)
C35 0.0196(10) 0.0130(10) 0.0177(10) -0.0010(8) 0.0023(8) 0.0040(8)
C40 0.0186(10) 0.0114(9) 0.0166(10) 0.0025(7) 0.0079(8) 0.0034(8)
C41 0.0232(11) 0.0206(12) 0.0278(12) -0.0004(9) 0.0158(10) -0.0019(9)
C42 0.0511(16) 0.0182(12) 0.0402(15) -0.0044(10) 0.0347(13) -0.0083(11)
C43 0.080(2) 0.0200(12) 0.0364(14) -0.0011(11) 0.0414(16) -0.0069(13)
C44 0.0597(18) 0.0261(13) 0.0194(11) 0.0078(10) 0.0148(12) 0.0072(12)
C45 0.0279(12) 0.0206(11) 0.0159(10) 0.0018(9) 0.0064(9) 0.0002(10)

loop_
_atom_type_symbol
_atom_type_description
_atom_type_scat_dispersion_real
_atom_type_scat_dispersion_imag
_atom_type_scat_source
C C 0.0181 0.0091 'International Tables Vol C Tables 4.2.6.8 and 6.1.1.4'
H H 0.0000 0.0000 'International Tables Vol C Tables 4.2.6.8 and 6.1.1.4'
N N 0.0311 0.0180 'International Tables Vol C Tables 4.2.6.8 and 6.1.1.4'
P P 0.2955 0.4335 'International Tables Vol C Tables 4.2.6.8 and 6.1.1.4'
Cl Cl 0.3639 0.7018 'International Tables Vol C Tables 4.2.6.8 and 6.1.1.4'
Pd Pd 0.1215 3.9337 'International Tables Vol C Tables 4.2.6.8 and 6.1.1.4'

loop_
_geom_angle_atom_site_label_1
_geom_angle_atom_site_label_2
_geom_angle_atom_site_label_3
_geom_angle
_geom_angle_publ_flag
N PD P 178.06(5) y
N PD CL1 86.97(5) y
P PD CL1 91.088(18) y
N PD CL2 88.85(5) y
P PD CL2 93.092(17) y
CL1 PD CL2 175.813(18) y
C1 N PD 115.81(14) y
C1 N H0A 108.3 ?
PD N H0A 108.3 ?
C1 N H0B 108.3 ?
PD N H0B 108.3 ?
H0A N H0B 107.4 ?
C40 P C20 104.77(9) y
C40 P C30 111.23(10) y
C20 P C30 105.05(9) y
C40 P PD 111.53(7) y
C20 P PD 110.47(7) y
C30 P PD 113.26(7) y
N C1 C10 111.85(18) y
N C1 H1A 109.2 ?
C10 C1 H1A 109.2 ?
N C1 H1B 109.2 ?
C10 C1 H1B 109.2 ?
H1A C1 H1B 107.9 ?
C11 C10 C15 119.5(2) y
C11 C10 C1 120.6(2) y
C15 C10 C1 119.8(2) y
C12 C11 C10 121.1(3) y
C12 C11 H11 119.5 ?
C10 C11 H11 119.5 ?
C11 C12 C13 118.4(3) y
C11 C12 H12 120.8 ?
C13 C12 H12 120.8 ?
C14 C13 C12 120.7(3) y
C14 C13 H13 119.6 ?
C12 C13 H13 119.6 ?
C13 C14 C15 120.0(3) y
C13 C14 H14 120 ?
C15 C14 H14 120 ?
C14 C15 C10 120.3(3) y
C14 C15 H15 119.8 ?
C10 C15 H15 119.8 ?
C21 C20 C25 109.85(18) y
C21 C20 P 112.24(14) y
C25 C20 P 112.15(14) y
C21 C20 H20 107.4 ?
C25 C20 H20 107.4 ?
P C20 H20 107.4 ?
C22 C21 C20 110.66(18) y
C22 C21 H21A 109.5 ?
C20 C21 H21A 109.5 ?
C22 C21 H21B 109.5 ?
C20 C21 H21B 109.5 ?
H21A C21 H21B 108.1 ?
C23 C22 C21 111.3(2) y
C23 C22 H22A 109.4 ?
C21 C22 H22A 109.4 ?
C23 C22 H22B 109.4 ?
C21 C22 H22B 109.4 ?
H22A C22 H22B 108 ?
C24 C23 C22 111.07(19) y
C24 C23 H23A 109.4 ?
C22 C23 H23A 109.4 ?
C24 C23 H23B 109.4 ?
C22 C23 H23B 109.4 ?
H23A C23 H23B 108 ?
C23 C24 C25 111.82(19) y
C23 C24 H24A 109.3 ?
C25 C24 H24A 109.3 ?
C23 C24 H24B 109.3 ?
C25 C24 H24B 109.3 ?
H24A C24 H24B 107.9 ?
C24 C25 C20 110.58(18) y
C24 C25 H25A 109.5 ?
C20 C25 H25A 109.5 ?
C24 C25 H25B 109.5 ?
C20 C25 H25B 109.5 ?
H25A C25 H25B 108.1 ?
C35 C30 C31 109.92(17) y
C35 C30 P 111.98(14) y
C31 C30 P 117.01(15) y
C35 C30 H30 105.7 ?
C31 C30 H30 105.7 ?
P C30 H30 105.7 ?
C32 C31 C30 109.12(17) y
C32 C31 H31A 109.9 ?
C30 C31 H31A 109.9 ?
C32 C31 H31B 109.9 ?
C30 C31 H31B 109.9 ?
H31A C31 H31B 108.3 ?
C33 C32 C31 111.77(18) y
C33 C32 H32A 109.3 ?
C31 C32 H32A 109.3 ?
C33 C32 H32B 109.3 ?
C31 C32 H32B 109.3 ?
H32A C32 H32B 107.9 ?
C32 C33 C34 111.20(19) y
C32 C33 H33A 109.4 ?
C34 C33 H33A 109.4 ?
C32 C33 H33B 109.4 ?
C34 C33 H33B 109.4 ?
H33A C33 H33B 108 ?
C33 C34 C35 110.44(19) y
C33 C34 H34A 109.6 ?
C35 C34 H34A 109.6 ?
C33 C34 H34B 109.6 ?
C35 C34 H34B 109.6 ?
H34A C34 H34B 108.1 ?
C30 C35 C34 109.56(17) y
C30 C35 H35A 109.8 ?
C34 C35 H35A 109.8 ?
C30 C35 H35B 109.8 ?
C34 C35 H35B 109.8 ?
H35A C35 H35B 108.2 ?
C41 C40 C45 110.04(18) y
C41 C40 P 118.04(15) y
C45 C40 P 114.26(15) y
C41 C40 H40 104.3 ?
C45 C40 H40 104.3 ?
P C40 H40 104.3 ?
C40 C41 C42 109.1(2) y
C40 C41 H41A 109.9 ?
C42 C41 H41A 109.9 ?
C40 C41 H41B 109.9 ?
C42 C41 H41B 109.9 ?
H41A C41 H41B 108.3 ?
C43 C42 C41 111.4(2) y
C43 C42 H42A 109.4 ?
C41 C42 H42A 109.4 ?
C43 C42 H42B 109.4 ?
C41 C42 H42B 109.4 ?
H42A C42 H42B 108 ?
C42 C43 C44 112.1(2) y
C42 C43 H43A 109.2 ?
C44 C43 H43A 109.2 ?
C42 C43 H43B 109.2 ?
C44 C43 H43B 109.2 ?
H43A C43 H43B 107.9 ?
C45 C44 C43 111.2(2) y
C45 C44 H44A 109.4 ?
C43 C44 H44A 109.4 ?
C45 C44 H44B 109.4 ?
C43 C44 H44B 109.4 ?
H44A C44 H44B 108 ?
C44 C45 C40 109.4(2) y
C44 C45 H45A 109.8 ?
C40 C45 H45A 109.8 ?
C44 C45 H45B 109.8 ?
C40 C45 H45B 109.8 ?
H45A C45 H45B 108.2 ?

loop_
_geom_bond_atom_site_label_1
_geom_bond_atom_site_label_2
_geom_bond_distance
_geom_bond_publ_flag
Pd N 2.1267(19) y
Pd P 2.2665(5) y
Pd Cl1 2.2951(5) y
Pd Cl2 2.3068(5) y
N C1 1.489(3) y
N H0a 0.92 ?
N H0b 0.92 ?
P C40 1.838(2) y
P C20 1.844(2) y
P C30 1.848(2) y
C1 C10 1.505(3) y
C1 H1a 0.99 ?
C1 H1b 0.99 ?
C10 C11 1.387(3) y
C10 C15 1.387(3) y
C11 C12 1.385(4) y
C11 H11 0.95 ?
C12 C13 1.406(5) y
C12 H12 0.95 ?
C13 C14 1.376(5) y
C13 H13 0.95 ?
C14 C15 1.380(4) y
C14 H14 0.95 ?
C15 H15 0.95 ?
C20 C21 1.533(3) y
C20 C25 1.533(3) y
C20 H20 1 ?
C21 C22 1.532(3) y
C21 H21a 0.99 ?
C21 H21b 0.99 ?
C22 C23 1.526(4) y
C22 H22a 0.99 ?
C22 H22b 0.99 ?
C23 C24 1.524(3) y
C23 H23a 0.99 ?
C23 H23b 0.99 ?
C24 C25 1.532(3) y
C24 H24a 0.99 ?
C24 H24b 0.99 ?
C25 H25a 0.99 ?
C25 H25b 0.99 ?
C30 C35 1.535(3) y
C30 C31 1.536(3) y
C30 H30 1 ?
C31 C32 1.532(3) y
C31 H31a 0.99 ?
C31 H31b 0.99 ?
C32 C33 1.528(3) y
C32 H32a 0.99 ?
C32 H32b 0.99 ?
C33 C34 1.529(3) y
C33 H33a 0.99 ?
C33 H33b 0.99 ?
C34 C35 1.536(3) y
C34 H34a 0.99 ?
C34 H34b 0.99 ?
C35 H35a 0.99 ?
C35 H35b 0.99 ?
C40 C41 1.533(3) y
C40 C45 1.538(3) y
C40 H40 1 ?
C41 C42 1.535(3) y
C41 H41a 0.99 ?
C41 H41b 0.99 ?
C42 C43 1.520(4) y
C42 H42a 0.99 ?
C42 H42b 0.99 ?
C43 C44 1.524(5) y
C43 H43a 0.99 ?
C43 H43b 0.99 ?
C44 C45 1.522(3) y
C44 H44a 0.99 ?
C44 H44b 0.99 ?
C45 H45a 0.99 ?
C45 H45b 0.99 ?

loop_
_geom_torsion_atom_site_label_1
_geom_torsion_atom_site_label_2
_geom_torsion_atom_site_label_3
_geom_torsion_atom_site_label_4
_geom_torsion
_geom_torsion_publ_flag
P PD N C1 -113.50(15) y
CL1 PD N C1 -113.85(14) y
CL2 PD N C1 66.39(14) y
N PD P C40 -31.30(15) y
CL1 PD P C40 -30.93(8) y
CL2 PD P C40 148.83(7) y
N PD P C20 84.80(15) y
CL1 PD P C20 85.16(7) y
CL2 PD P C20 -95.08(7) y
N PD P C30 -157.70(15) y
CL1 PD P C30 -157.31(8) y
CL2 PD P C30 22.45(8) y
PD N C1 C10 54.2(2) y
N C1 C10 C11 70.2(3) y
N C1 C10 C15 -110.7(2) y
C15 C10 C11 C12 1.4(4) y
C1 C10 C11 C12 -179.5(2) y
C10 C11 C12 C13 -1.3(4) y
C11 C12 C13 C14 -0.2(5) y
C12 C13 C14 C15 1.7(5) y
C13 C14 C15 C10 -1.7(4) y
C11 C10 C15 C14 0.2(4) y
C1 C10 C15 C14 -179.0(2) y
C40 P C20 C21 61.60(17) y
C30 P C20 C21 178.90(15) y
PD P C20 C21 -58.63(16) y
C40 P C20 C25 -174.17(15) y
C30 P C20 C25 -56.87(17) y
PD P C20 C25 65.60(16) y
C25 C20 C21 C22 58.1(2) y
P C20 C21 C22 -176.45(16) y
C20 C21 C22 C23 -56.9(3) y
C21 C22 C23 C24 54.7(3) y
C22 C23 C24 C25 -54.5(3) y
C23 C24 C25 C20 56.2(3) y
C21 C20 C25 C24 -57.5(2) y
P C20 C25 C24 176.92(16) y
C40 P C30 C35 -62.10(17) y
C20 P C30 C35 -174.91(15) y
PD P C30 C35 64.43(16) y
C40 P C30 C31 66.07(18) y
C20 P C30 C31 -46.74(18) y
PD P C30 C31 -167.39(14) y
C35 C30 C31 C32 -59.7(2) y
P C30 C31 C32 171.13(15) y
C30 C31 C32 C33 56.9(3) y
C31 C32 C33 C34 -55.2(3) y
C32 C33 C34 C35 55.4(3) y
C31 C30 C35 C34 60.9(2) y
P C30 C35 C34 -167.26(16) y
C33 C34 C35 C30 -58.3(3) y
C20 P C40 C41 52.29(18) y
C30 P C40 C41 -60.70(19) y
PD P C40 C41 171.82(14) y
C20 P C40 C45 -175.96(16) y
C30 P C40 C45 71.05(18) y
PD P C40 C45 -56.43(17) y
C45 C40 C41 C42 60.1(2) y
P C40 C41 C42 -166.27(16) y
C40 C41 C42 C43 -56.7(3) y
C41 C42 C43 C44 54.2(3) y
C42 C43 C44 C45 -54.4(3) y
C43 C44 C45 C40 57.1(3) y
C41 C40 C45 C44 -60.6(3) y
P C40 C45 C44 163.88(18) y
